data_8106837
loop_
_publ_author_name
'Tsosane, Mampotso S.'
'Visser, Hendrik G.'
'Brink, Alice'

_publ_section_title
;
 Crystal structure of
 (E)-2-(((1,10-phenanthrolin-5-yl)imino)methyl)-5-methylphenol
 monohydrate, C20H15N3O&#x00B7;H2O
;
_journal_issue 1
_journal_name_full 'Zeitschrift f\"ur Kristallographie - New Crystal Structures'
_journal_page_first 237
_journal_page_last 239
_journal_paper_doi 10.1515/ncrs-2015-0103
_journal_volume 231
_journal_year 2016
_chemical_formula_moiety 'C20  H15  N3  O, H2 O'
_chemical_formula_sum 'C20 H17 N3 O2'
_chemical_formula_weight 331.36
_chemical_name_systematic
;
5-methyl(2-(1,10-phenanthrolin-5-ylimino)methyl)phenol hydrate
;
_space_group_IT_number 2
_space_group_name_Hall '-P 1'
_space_group_name_H-M_alt 'P -1'
_symmetry_cell_setting triclinic
_symmetry_space_group_name_Hall '-P 1'
_symmetry_space_group_name_H-M 'P -1'
_atom_sites_solution_hydrogens mixed
_atom_sites_solution_primary direct
_atom_sites_solution_secondary difmap
_cell_angle_alpha 86.007(14)
_cell_angle_beta 74.861(14)
_cell_angle_gamma 69.596(13)
_cell_formula_units_Z 2
_cell_length_a 7.066(3)
_cell_length_b 9.996(4)
_cell_length_c 12.873(5)
_cell_measurement_reflns_used 5982
_cell_measurement_temperature 100(2)
_cell_measurement_theta_max 28.21
_cell_measurement_theta_min 2.69
_cell_volume 822.4(6)
_computing_cell_refinement 'Saint-Plus (Bruker, 2004)'
_computing_data_reduction 'SAINT-Plus and XPREP (Bruker, 2004)'
_computing_molecular_graphics 'DIAMOND 3.0c (Brandenburg & Putz, 2005)'
_computing_publication_material 'WinGX publication routines (Farrugia, 2012)'
_computing_structure_refinement 'SHELXL-2013 (Sheldrick, 2013)'
_computing_structure_solution 'SIR-97 (Altomare et al., 1999)'
_diffrn_ambient_temperature 100(2)
_diffrn_detector_area_resol_mean 512
_diffrn_measured_fraction_theta_full 0.998
_diffrn_measured_fraction_theta_max 0.997
_diffrn_measurement_device_type
;
Bruker X8 ApexII 4K Kappa CCD
;
_diffrn_measurement_method '\w and \f'
_diffrn_radiation_monochromator graphite
_diffrn_radiation_source 'sealed tube'
_diffrn_radiation_type MoK\a
_diffrn_radiation_wavelength 0.71073
_diffrn_reflns_av_R_equivalents 0.0316
_diffrn_reflns_Laue_measured_fraction_full 0.998
_diffrn_reflns_Laue_measured_fraction_max 0.997
_diffrn_reflns_limit_h_max 9
_diffrn_reflns_limit_h_min -9
_diffrn_reflns_limit_k_max 13
_diffrn_reflns_limit_k_min -13
_diffrn_reflns_limit_l_max 16
_diffrn_reflns_limit_l_min -16
_diffrn_reflns_number 14503
_diffrn_reflns_point_group_measured_fraction_full 0.998
_diffrn_reflns_point_group_measured_fraction_max 0.997
_diffrn_reflns_theta_full 25.242
_diffrn_reflns_theta_max 27.996
_diffrn_reflns_theta_min 3.177
_diffrn_standards_decay_% 0
_diffrn_standards_interval_count 0
_diffrn_standards_interval_time 0
_diffrn_standards_number 0
_exptl_absorpt_coefficient_mu 0.089
_exptl_absorpt_correction_T_max 0.8954
_exptl_absorpt_correction_T_min 0.8371
_exptl_absorpt_correction_type multi-scan
_exptl_absorpt_process_details
;
(<i>SADABS</i>; Bruker, 2004)
;
_exptl_crystal_colour yellow
_exptl_crystal_density_diffrn 1.338
_exptl_crystal_density_method 'not measured'
_exptl_crystal_description Cuboid
_exptl_crystal_F_000 348
_exptl_crystal_size_max 0.391
_exptl_crystal_size_mid 0.293
_exptl_crystal_size_min 0.196
_refine_diff_density_max 0.317
_refine_diff_density_min -0.281
_refine_diff_density_rms 0.049
_refine_ls_extinction_method none
_refine_ls_goodness_of_fit_ref 1.073
_refine_ls_hydrogen_treatment mixed
_refine_ls_matrix_type full
_refine_ls_number_constraints 0
_refine_ls_number_parameters 239
_refine_ls_number_reflns 3963
_refine_ls_number_restraints 0
_refine_ls_restrained_S_all 1.073
_refine_ls_R_factor_all 0.0507
_refine_ls_R_factor_gt 0.0424
_refine_ls_shift/su_max 0
_refine_ls_shift/su_mean 0
_refine_ls_structure_factor_coef Fsqd
_refine_ls_weighting_details 'w=1/[\s^2^(Fo^2^)+(0.0613P)^2^+0.2515P] where P=(Fo^2^+2Fc^2^)/3'
_refine_ls_weighting_scheme calc
_refine_ls_wR_factor_ref 0.1241
_reflns_number_gt 3322
_reflns_number_total 3963
_reflns_threshold_expression 'I > 2\s(I)'
_cod_data_source_file suppl_ncrs-2015-0103_suppl.cif
_cod_data_source_block absxm
_cod_database_code 8106837

loop_
_symmetry_equiv_pos_as_xyz
'x, y, z'
'-x, -y, -z'

loop_
_atom_site_label
_atom_site_fract_x
_atom_site_fract_y
_atom_site_fract_z
_atom_site_U_iso_or_equiv
_atom_site_adp_type
_atom_site_calc_flag
_atom_site_occupancy
_atom_site_disorder_assembly
_atom_site_disorder_group
_atom_site_type_symbol
O1 0.89933(14) 0.80552(9) 0.08590(7) 0.0244(2) Uani d 1 . . O
O2 0.79121(16) 0.96128(11) 0.48951(9) 0.0328(3) Uani d 1 . . O
N1 0.73173(15) 0.71464(10) 0.26920(8) 0.0170(2) Uani d 1 . . N
N2 0.80955(16) 0.28353(10) 0.57598(8) 0.0182(2) Uani d 1 . . N
N3 0.82630(16) 0.22050(10) 0.36829(8) 0.0193(2) Uani d 1 . . N
C1 0.58759(18) 0.83877(12) 0.28769(9) 0.0169(2) Uani d 1 . . C
H1B 0.4869 0.8588 0.3551 0.02 Uiso calc 1 . . H
C11 0.57700(18) 0.94833(12) 0.20685(9) 0.0166(2) Uani d 1 . . C
C12 0.73255(18) 0.92860(12) 0.10862(9) 0.0175(2) Uani d 1 . . C
C13 0.71719(19) 1.03695(13) 0.03341(9) 0.0192(3) Uani d 1 . . C
H13 0.823 1.0237 -0.0319 0.023 Uiso calc 1 . . H
C14 0.54790(19) 1.16430(12) 0.05344(9) 0.0191(3) Uani d 1 . . C
C15 0.39178(19) 1.18261(13) 0.14918(10) 0.0204(3) Uani d 1 . . C
H15 0.2744 1.2684 0.1624 0.024 Uiso calc 1 . . H
C16 0.40697(19) 1.07647(12) 0.22507(10) 0.0192(3) Uani d 1 . . C
H16 0.3006 1.0909 0.2903 0.023 Uiso calc 1 . . H
C17 0.5345(2) 1.28185(14) -0.02788(11) 0.0265(3) Uani d 1 . . C
H17A 0.6705 1.2945 -0.053 0.04 Uiso calc 1 . . H
H17B 0.4293 1.3712 0.0058 0.04 Uiso calc 1 . . H
H17C 0.495 1.2561 -0.0892 0.04 Uiso calc 1 . . H
C21 0.73921(17) 0.61190(12) 0.35090(9) 0.0158(2) Uani d 1 . . C
C22 0.78345(17) 0.46634(12) 0.31714(9) 0.0154(2) Uani d 1 . . C
C23 0.79799(17) 0.35728(12) 0.39394(9) 0.0153(2) Uani d 1 . . C
C24 0.77980(17) 0.39148(12) 0.50499(9) 0.0151(2) Uani d 1 . . C
C25 0.73418(17) 0.53521(12) 0.53439(9) 0.0152(2) Uani d 1 . . C
C26 0.71378(17) 0.64490(12) 0.45572(9) 0.0161(2) Uani d 1 . . C
H26 0.6824 0.741 0.4769 0.019 Uiso calc 1 . . H
C27 0.80838(18) 0.42830(13) 0.20948(9) 0.0185(2) Uani d 1 . . C
H27 0.8024 0.4982 0.1553 0.022 Uiso calc 1 . . H
C28 0.84131(19) 0.28942(14) 0.18363(10) 0.0215(3) Uani d 1 . . C
H28 0.8607 0.2614 0.1115 0.026 Uiso calc 1 . . H
C29 0.84560(19) 0.19013(13) 0.26640(10) 0.0215(3) Uani d 1 . . C
H29 0.8634 0.0952 0.2484 0.026 Uiso calc 1 . . H
C30 0.71234(18) 0.56604(13) 0.64330(9) 0.0184(2) Uani d 1 . . C
H30 0.6792 0.6615 0.6667 0.022 Uiso calc 1 . . H
C31 0.73946(19) 0.45682(14) 0.71501(10) 0.0206(3) Uani d 1 . . C
H31 0.7236 0.4755 0.7887 0.025 Uiso calc 1 . . H
C33 0.79110(19) 0.31697(13) 0.67697(10) 0.0206(3) Uani d 1 . . C
H33 0.8142 0.2417 0.7266 0.025 Uiso calc 1 . . H
H1A 0.879(3) 0.748(2) 0.1430(17) 0.058(6) Uiso d 1 . . H
H2A 0.931(3) 0.902(2) 0.4750(16) 0.054(6) Uiso d 1 . . H
H2B 0.794(3) 1.046(2) 0.4674(17) 0.060(6) Uiso d 1 . . H

loop_
_atom_site_aniso_label
_atom_site_aniso_U_11
_atom_site_aniso_U_22
_atom_site_aniso_U_33
_atom_site_aniso_U_12
_atom_site_aniso_U_13
_atom_site_aniso_U_23
O1 0.0225(5) 0.0194(4) 0.0219(5) -0.0024(4) 0.0031(4) 0.0026(3)
O2 0.0258(5) 0.0202(5) 0.0465(6) -0.0075(4) -0.0005(4) 0.0034(4)
N1 0.0181(5) 0.0161(5) 0.0173(5) -0.0071(4) -0.0041(4) 0.0025(4)
N2 0.0184(5) 0.0166(5) 0.0200(5) -0.0066(4) -0.0051(4) 0.0026(4)
N3 0.0198(5) 0.0153(5) 0.0232(5) -0.0062(4) -0.0052(4) -0.0015(4)
C1 0.0168(5) 0.0177(6) 0.0171(5) -0.0082(4) -0.0030(4) 0.0011(4)
C11 0.0182(5) 0.0159(5) 0.0171(5) -0.0081(4) -0.0039(4) 0.0008(4)
C12 0.0185(5) 0.0162(5) 0.0181(6) -0.0070(4) -0.0034(4) -0.0006(4)
C13 0.0233(6) 0.0208(6) 0.0153(5) -0.0110(5) -0.0031(4) 0.0015(4)
C14 0.0265(6) 0.0179(6) 0.0190(6) -0.0120(5) -0.0105(5) 0.0026(4)
C15 0.0223(6) 0.0155(5) 0.0235(6) -0.0050(5) -0.0081(5) 0.0002(5)
C16 0.0190(6) 0.0176(6) 0.0198(6) -0.0064(5) -0.0026(4) -0.0005(4)
C17 0.0368(7) 0.0222(6) 0.0246(6) -0.0124(6) -0.0132(6) 0.0074(5)
C21 0.0130(5) 0.0148(5) 0.0186(5) -0.0053(4) -0.0018(4) 0.0017(4)
C22 0.0114(5) 0.0162(5) 0.0179(5) -0.0047(4) -0.0024(4) -0.0007(4)
C23 0.0125(5) 0.0142(5) 0.0188(5) -0.0046(4) -0.0032(4) -0.0007(4)
C24 0.0118(5) 0.0156(5) 0.0181(5) -0.0056(4) -0.0027(4) 0.0008(4)
C25 0.0115(5) 0.0167(5) 0.0173(5) -0.0054(4) -0.0026(4) -0.0003(4)
C26 0.0144(5) 0.0128(5) 0.0204(6) -0.0047(4) -0.0031(4) -0.0002(4)
C27 0.0166(5) 0.0206(6) 0.0178(5) -0.0062(5) -0.0039(4) 0.0010(4)
C28 0.0203(6) 0.0254(6) 0.0188(6) -0.0073(5) -0.0041(5) -0.0053(5)
C29 0.0222(6) 0.0175(6) 0.0251(6) -0.0067(5) -0.0051(5) -0.0054(5)
C30 0.0168(6) 0.0183(6) 0.0196(6) -0.0056(4) -0.0032(4) -0.0030(4)
C31 0.0197(6) 0.0262(6) 0.0159(5) -0.0085(5) -0.0032(4) -0.0007(5)
C33 0.0200(6) 0.0221(6) 0.0201(6) -0.0084(5) -0.0054(5) 0.0052(5)

loop_
_atom_type_symbol
_atom_type_description
_atom_type_scat_dispersion_real
_atom_type_scat_dispersion_imag
_atom_type_scat_source
C C 0.0033 0.0016 'International Tables Vol C Tables 4.2.6.8 and 6.1.1.4'
H H 0 0 'International Tables Vol C Tables 4.2.6.8 and 6.1.1.4'
N N 0.0061 0.0033 'International Tables Vol C Tables 4.2.6.8 and 6.1.1.4'
O O 0.0106 0.006 'International Tables Vol C Tables 4.2.6.8 and 6.1.1.4'

loop_
_geom_angle_atom_site_label_1
_geom_angle_atom_site_label_2
_geom_angle_atom_site_label_3
_geom_angle
_geom_angle_site_symmetry_1
_geom_angle_site_symmetry_3
C12 O1 H1A 105.5(13) . .
H2A O2 H2B 104.9(18) . .
C1 N1 C21 119.24(10) . .
C33 N2 C24 117.65(10) . .
C29 N3 C23 117.69(10) . .
N1 C1 C11 121.00(11) . .
N1 C1 H1B 119.5 . .
C11 C1 H1B 119.5 . .
C16 C11 C12 118.58(11) . .
C16 C11 C1 119.54(10) . .
C12 C11 C1 121.87(11) . .
O1 C12 C13 118.82(11) . .
O1 C12 C11 121.13(10) . .
C13 C12 C11 120.05(11) . .
C14 C13 C12 120.53(11) . .
C14 C13 H13 119.7 . .
C12 C13 H13 119.7 . .
C13 C14 C15 119.49(11) . .
C13 C14 C17 120.07(11) . .
C15 C14 C17 120.43(12) . .
C16 C15 C14 120.44(11) . .
C16 C15 H15 119.8 . .
C14 C15 H15 119.8 . .
C15 C16 C11 120.88(11) . .
C15 C16 H16 119.6 . .
C11 C16 H16 119.6 . .
C14 C17 H17A 109.5 . .
C14 C17 H17B 109.5 . .
H17A C17 H17B 109.5 . .
C14 C17 H17C 109.5 . .
H17A C17 H17C 109.5 . .
H17B C17 H17C 109.5 . .
C26 C21 N1 122.58(10) . 1
C26 C21 N1 122.58(10) . .
C26 C21 C22 120.79(10) . .
N1 C21 C22 116.59(10) 1 .
N1 C21 C22 116.59(10) . .
C27 C22 C23 117.76(11) . .
C27 C22 C21 122.43(10) . .
C23 C22 C21 119.79(10) . .
N3 C23 C22 122.42(11) . .
N3 C23 C24 118.24(10) . .
C22 C23 C24 119.34(10) . .
N2 C24 C25 122.70(11) . .
N2 C24 C23 118.56(10) . .
C25 C24 C23 118.74(10) . .
C30 C25 C24 117.60(10) . .
C30 C25 C26 121.52(10) . .
C24 C25 C26 120.87(10) . .
C21 C26 C25 120.35(10) . .
C21 C26 H26 119.8 . .
C25 C26 H26 119.8 . .
C28 C27 C22 119.52(11) . .
C28 C27 H27 120.2 . .
C22 C27 H27 120.2 . .
C27 C28 C29 118.38(11) . .
C27 C28 H28 120.8 . .
C29 C28 H28 120.8 . .
N3 C29 C28 124.16(11) . .
N3 C29 H29 117.9 . .
C28 C29 H29 117.9 . .
C31 C30 C25 119.41(11) . .
C31 C30 H30 120.3 . .
C25 C30 H30 120.3 . .
C30 C31 C33 118.56(11) . .
C30 C31 H31 120.7 . .
C33 C31 H31 120.7 . .
N2 C33 C31 124.02(11) . .
N2 C33 H33 118 . .
C31 C33 H33 118 . .

loop_
_geom_bond_atom_site_label_1
_geom_bond_atom_site_label_2
_geom_bond_site_symmetry_2
_geom_bond_distance
O1 C12 . 1.3591(15)
O1 H1A . 0.91(2)
O2 H2A . 0.93(2)
O2 H2B . 0.88(2)
N1 C1 . 1.2912(16)
N1 C21 . 1.4157(15)
N2 C33 . 1.3268(17)
N2 C24 . 1.3596(15)
N3 C29 . 1.3283(17)
N3 C23 . 1.3625(16)
C1 C11 . 1.4535(16)
C1 H1B . 0.95
C11 C16 . 1.4003(17)
C11 C12 . 1.4155(17)
C12 C13 . 1.3961(16)
C13 C14 . 1.3931(18)
C13 H13 . 0.95
C14 C15 . 1.3964(18)
C14 C17 . 1.5128(17)
C15 C16 . 1.3866(17)
C15 H15 . 0.95
C16 H16 . 0.95
C17 H17A . 0.98
C17 H17B . 0.98
C17 H17C . 0.98
C21 C26 . 1.3622(17)
C21 N1 1 1.4157(15)
C21 C22 . 1.4504(17)
C22 C27 . 1.4127(17)
C22 C23 . 1.4147(16)
C23 C24 . 1.4555(17)
C24 C25 . 1.4143(17)
C25 C30 . 1.4136(17)
C25 C26 . 1.4353(16)
C26 H26 . 0.95
C27 C28 . 1.3750(18)
C27 H27 . 0.95
C28 C29 . 1.4035(18)
C28 H28 . 0.95
C29 H29 . 0.95
C30 C31 . 1.3736(17)
C30 H30 . 0.95
C31 C33 . 1.4048(18)
C31 H31 . 0.95
C33 H33 . 0.95

loop_
_geom_hbond_atom_site_label_D
_geom_hbond_atom_site_label_H
_geom_hbond_atom_site_label_A
_geom_hbond_distance_DH
_geom_hbond_distance_HA
_geom_hbond_distance_DA
_geom_hbond_angle_DHA
_geom_hbond_site_symmetry_A
O1 H1A N1 0.91(2) 1.77(2) 2.6054(15) 151.6(19) 1
O2 H2A N2 0.93(2) 2.10(2) 2.9815(18) 157.1(18) 2_766
O2 H2B N3 0.88(2) 2.13(2) 2.9822(17) 162.8(19) 1_565
C26 H26 O2 0.95 2.6 3.466(2) 151.7 1

loop_
_geom_torsion_atom_site_label_1
_geom_torsion_atom_site_label_2
_geom_torsion_atom_site_label_3
_geom_torsion_atom_site_label_4
_geom_torsion
_geom_torsion_site_symmetry_1
_geom_torsion_site_symmetry_2
_geom_torsion_site_symmetry_3
_geom_torsion_site_symmetry_4
N1 N1 C1 C11 0.00(6) 1 . . .
C21 N1 C1 C11 178.67(10) . . . .
N1 C1 C11 C16 173.53(11) . . . .
N1 C1 C11 C12 -5.37(17) . . . .
C16 C11 C12 O1 -178.97(10) . . . .
C1 C11 C12 O1 -0.06(17) . . . .
C16 C11 C12 C13 1.53(17) . . . .
C1 C11 C12 C13 -179.56(10) . . . .
O1 C12 C13 C14 179.58(10) . . . .
C11 C12 C13 C14 -0.91(17) . . . .
C12 C13 C14 C15 -0.62(18) . . . .
C12 C13 C14 C17 179.09(11) . . . .
C13 C14 C15 C16 1.51(18) . . . .
C17 C14 C15 C16 -178.19(11) . . . .
C14 C15 C16 C11 -0.88(18) . . . .
C12 C11 C16 C15 -0.64(18) . . . .
C1 C11 C16 C15 -179.58(10) . . . .
N1 N1 C21 C26 0.00(9) 1 . . .
C1 N1 C21 C26 -43.83(16) . . . .
C1 N1 C21 N1 0E1(9) . . . 1
N1 N1 C21 C22 0.00(9) 1 . . .
C1 N1 C21 C22 138.39(11) . . . .
C26 C21 C22 C27 179.24(10) . . . .
N1 C21 C22 C27 -2.94(16) 1 . . .
N1 C21 C22 C27 -2.94(16) . . . .
C26 C21 C22 C23 0.78(16) . . . .
N1 C21 C22 C23 178.60(9) 1 . . .
N1 C21 C22 C23 178.60(9) . . . .
C29 N3 C23 C22 1.66(17) . . . .
C29 N3 C23 C24 -179.08(10) . . . .
C27 C22 C23 N3 -2.70(16) . . . .
C21 C22 C23 N3 175.84(10) . . . .
C27 C22 C23 C24 178.05(10) . . . .
C21 C22 C23 C24 -3.41(16) . . . .
C33 N2 C24 C25 1.08(17) . . . .
C33 N2 C24 C23 -179.61(10) . . . .
N3 C23 C24 N2 5.54(16) . . . .
C22 C23 C24 N2 -175.18(9) . . . .
N3 C23 C24 C25 -175.13(10) . . . .
C22 C23 C24 C25 4.15(16) . . . .
N2 C24 C25 C30 -2.20(16) . . . .
C23 C24 C25 C30 178.50(9) . . . .
N2 C24 C25 C26 176.99(10) . . . .
C23 C24 C25 C26 -2.31(16) . . . .
N1 C21 C26 C25 -176.56(10) 1 . . .
N1 C21 C26 C25 -176.56(10) . . . .
C22 C21 C26 C25 1.13(17) . . . .
C30 C25 C26 C21 178.84(10) . . . .
C24 C25 C26 C21 -0.32(16) . . . .
C23 C22 C27 C28 1.25(17) . . . .
C21 C22 C27 C28 -177.24(11) . . . .
C22 C27 C28 C29 1.03(17) . . . .
C23 N3 C29 C28 0.84(18) . . . .
C27 C28 C29 N3 -2.20(19) . . . .
C24 C25 C30 C31 1.15(16) . . . .
C26 C25 C30 C31 -178.04(10) . . . .
C25 C30 C31 C33 0.84(17) . . . .
C24 N2 C33 C31 1.12(18) . . . .
C30 C31 C33 N2 -2.10(19) . . . .
